data_7050070
loop_
_publ_author_name
'Antoniadis, Constantinos D.'
'Hadjikakou, Sotiris K.'
'Hadjiliadis, Nick'
'Kubicki, Maciej'
'Butler, Ian S.'

_publ_section_title
;
 Synthesis, X-ray characterization and study of new ionic complexes of
 2-pyridone, obtained by oxidation with I2
;
_journal_issue 5
_journal_name_full 'New Journal of Chemistry'
_journal_page_first 714
_journal_paper_doi 10.1039/b417828a
_journal_volume 29
_journal_year 2005
_chemical_formula_moiety
;
2(C10 H11 N2 O2), 4(C5 H5 N O), 1.5(I7), 0.5(I5)
;
_chemical_formula_sum 'C40 H42 I13 N8 O8'
_chemical_formula_weight 2412.52
_chemical_name_common
;
hexakis(2-hydroxypyridine)-bis(2-hydroxypyridinium) di-
heptaiodide diiodine iodate
;
_chemical_name_systematic
;
hexakis(2-hydroxypyridine)-bis(2-hydroxypyridinium)
di-heptaiodide diiodine iodate
;
_space_group_IT_number 2
_symmetry_cell_setting triclinic
_symmetry_space_group_name_Hall '-P 1'
_symmetry_space_group_name_H-M 'P -1'
_atom_sites_solution_hydrogens geom
_atom_sites_solution_primary direct
_atom_sites_solution_secondary difmap
_audit_creation_method SHELXL-97
_cell_angle_alpha 78.545(12)
_cell_angle_beta 76.688(12)
_cell_angle_gamma 86.422(12)
_cell_formula_units_Z 2
_cell_length_a 11.2119(16)
_cell_length_b 12.6039(18)
_cell_length_c 23.715(3)
_cell_measurement_reflns_used 2420
_cell_measurement_temperature 293(2)
_cell_measurement_theta_max 15
_cell_measurement_theta_min 3
_cell_volume 3195.8(8)
_computing_cell_refinement 'CrysAlisCCD v.169 (Oxford Diffraction, 2002a)'
_computing_data_collection 'CrysAlisCCD v.169 (Oxford Diffraction, 2002a)'
_computing_data_reduction 'CrysAlisRed v.169 (Oxford Diffraction, 2002b)'
_computing_structure_refinement 'SHELXL-97 (Sheldrick, 1997)'
_computing_structure_solution 'SHELXS-97 (Sheldrick, 1990)'
_diffrn_ambient_temperature 293(2)
_diffrn_measured_fraction_theta_full 0.981
_diffrn_measured_fraction_theta_max 0.981
_diffrn_measurement_device_type 'KUMA KM4CCD four-circle diffractometer'
_diffrn_measurement_method '\w scan'
_diffrn_radiation_monochromator graphite
_diffrn_radiation_source 'fine-focus sealed tube'
_diffrn_radiation_type MoK\a
_diffrn_radiation_wavelength 0.71073
_diffrn_reflns_av_R_equivalents 0.0950
_diffrn_reflns_av_sigmaI/netI 0.1829
_diffrn_reflns_limit_h_max 13
_diffrn_reflns_limit_h_min -12
_diffrn_reflns_limit_k_max 14
_diffrn_reflns_limit_k_min -14
_diffrn_reflns_limit_l_max 24
_diffrn_reflns_limit_l_min -23
_diffrn_reflns_number 26516
_diffrn_reflns_theta_full 25.00
_diffrn_reflns_theta_max 25.00
_diffrn_reflns_theta_min 2.70
_exptl_absorpt_coefficient_mu 6.345
_exptl_absorpt_correction_T_max 0.53
_exptl_absorpt_correction_T_min 0.32
_exptl_absorpt_correction_type multi-scan
_exptl_absorpt_process_details 'SORTAV (Blessing, 1989)'
_exptl_crystal_colour black
_exptl_crystal_density_diffrn 2.507
_exptl_crystal_density_method 'not measured'
_exptl_crystal_description block
_exptl_crystal_F_000 2182
_exptl_crystal_size_max 0.3
_exptl_crystal_size_mid 0.1
_exptl_crystal_size_min 0.1
_refine_diff_density_max 0.874
_refine_diff_density_min -0.866
_refine_diff_density_rms 0.181
_refine_ls_extinction_method none
_refine_ls_goodness_of_fit_ref 0.772
_refine_ls_hydrogen_treatment constr
_refine_ls_matrix_type full
_refine_ls_number_parameters 625
_refine_ls_number_reflns 11040
_refine_ls_number_restraints 84
_refine_ls_restrained_S_all 0.771
_refine_ls_R_factor_all 0.2058
_refine_ls_R_factor_gt 0.0699
_refine_ls_shift/su_max 0.002
_refine_ls_shift/su_mean 0.000
_refine_ls_structure_factor_coef Fsqd
_refine_ls_weighting_details 'calc w=1/[\s^2^(Fo^2^)+(0.0001P)^2^+0.0000P] where P=(Fo^2^+2Fc^2^)/3'
_refine_ls_weighting_scheme calc
_refine_ls_wR_factor_gt 0.1166
_refine_ls_wR_factor_ref 0.1576
_reflns_number_gt 3319
_reflns_number_total 11040
_reflns_threshold_expression >2sigma(I)
_cod_data_source_file b417828a.txt
_cod_data_source_block 2
_cod_original_cell_volume 3195.8(9)
_cod_original_sg_symbol_H-M P-1
_cod_database_code 7050070

loop_
_symmetry_equiv_pos_as_xyz
'x, y, z'
'-x, -y, -z'

loop_
_atom_site_label
_atom_site_type_symbol
_atom_site_fract_x
_atom_site_fract_y
_atom_site_fract_z
_atom_site_U_iso_or_equiv
_atom_site_adp_type
_atom_site_occupancy
_atom_site_symmetry_multiplicity
_atom_site_calc_flag
_atom_site_refinement_flags
_atom_site_disorder_assembly
_atom_site_disorder_group
I1 I 0.0000 0.0000 0.0000 0.0763(7) Uani 1 2 d S . .
I2 I 0.07589(15) 0.10564(11) 0.08600(8) 0.0869(5) Uani 1 1 d . . .
I3 I 0.00283(13) -0.09816(11) 0.18882(6) 0.0672(4) Uani 1 1 d . . .
I4 I -0.05453(14) -0.28797(11) 0.27136(7) 0.0769(5) Uani 1 1 d . . .
I5 I 0.39582(14) 0.38774(11) 0.39640(8) 0.0925(6) Uani 1 1 d . . .
I6 I 0.30716(13) 0.31402(11) 0.31050(8) 0.0860(6) Uani 1 1 d . . .
I7 I 0.18291(13) 0.21471(12) 0.21768(8) 0.0893(6) Uani 1 1 d . . .
I8 I 0.42342(13) 0.13023(10) 0.16822(6) 0.0652(4) Uani 1 1 d . . .
I9 I 0.66796(13) 0.04526(11) 0.12138(6) 0.0686(4) Uani 1 1 d . . .
I10 I 0.57775(13) -0.18034(11) 0.21617(6) 0.0685(4) Uani 1 1 d . . .
I11 I 0.50245(14) -0.36844(11) 0.29541(7) 0.0768(5) Uani 1 1 d . . .
I12 I 0.5000 0.5000 0.5000 0.1035(9) Uani 1 2 d S . .
I13 I 0.75930(17) 0.46359(12) 0.40473(9) 0.1035(6) Uani 1 1 d . . .
I14 I 0.99334(16) 0.41113(12) 0.34684(7) 0.0918(6) Uani 1 1 d . . .
N1A N 0.8181(13) 0.3601(9) 0.1185(6) 0.040(4) Uani 1 1 d U . .
H1A H 0.8386 0.3459 0.0834 0.048 Uiso 1 1 d R . .
C2A C 0.9044(18) 0.3946(13) 0.1390(10) 0.046(5) Uani 1 1 d U . .
O2A O 1.0125(10) 0.4155(8) 0.1047(6) 0.053(3) Uani 1 1 d . . .
C3A C 0.8706(17) 0.4144(16) 0.1973(9) 0.068(6) Uani 1 1 d . . .
H3A H 0.9288 0.4474 0.2101 0.082 Uiso 1 1 d R . .
C4A C 0.755(2) 0.4012(14) 0.2267(9) 0.062(6) Uani 1 1 d U . .
H4A H 0.7348 0.4134 0.2652 0.074 Uiso 1 1 d R . .
C5A C 0.6647(19) 0.3625(17) 0.2034(9) 0.073(7) Uani 1 1 d . . .
H5A H 0.5830 0.3585 0.2236 0.088 Uiso 1 1 d R . .
C6A C 0.7005(16) 0.3452(13) 0.1478(10) 0.056(6) Uani 1 1 d . . .
H6BA H 0.6465 0.3075 0.1349 0.067 Uiso 1 1 d R . .
N1B N 0.2190(14) 0.4926(11) 0.1276(7) 0.050(4) Uani 1 1 d . . .
H1B H 0.1595 0.4637 0.1193 0.060 Uiso 1 1 d R . .
C2B C 0.3303(19) 0.4669(15) 0.1012(9) 0.049(5) Uani 1 1 d U . .
O2B O 0.3474(10) 0.4090(9) 0.0616(6) 0.064(4) Uani 1 1 d . . .
H2B H 0.4209 0.4049 0.0470 0.076 Uiso 0.50 1 calc PR . .
C3B C 0.4251(17) 0.5172(15) 0.1174(9) 0.059(6) Uani 1 1 d U . .
H3B H 0.5063 0.4939 0.1083 0.071 Uiso 1 1 d R . .
C4B C 0.403(2) 0.5797(18) 0.1562(11) 0.088(7) Uani 1 1 d U . .
H4B H 0.4663 0.6233 0.1576 0.105 Uiso 1 1 d R . .
C5B C 0.2781(19) 0.6021(16) 0.1858(10) 0.082(7) Uani 1 1 d . . .
H5B H 0.2588 0.6434 0.2152 0.098 Uiso 1 1 d R . .
C6B C 0.1906(18) 0.5592(16) 0.1661(9) 0.061(6) Uani 1 1 d . . .
H6B H 0.1092 0.5698 0.1842 0.073 Uiso 1 1 d R . .
N1C N 0.6845(13) 0.2408(11) 0.9756(6) 0.048(4) Uani 1 1 d . . .
H1C H 0.7453 0.2760 0.9783 0.057 Uiso 1 1 d R . .
C2C C 0.5694(16) 0.2701(13) 1.0021(8) 0.037(5) Uani 1 1 d . . .
O2C O 0.5591(10) 0.3501(9) 1.0294(5) 0.051(3) Uani 1 1 d . . .
H2C H 0.4851 0.3590 1.0409 0.061 Uiso 0.50 1 d PR . .
C3C C 0.4667(17) 0.2198(14) 0.9930(8) 0.055(6) Uani 1 1 d . . .
H3C H 0.3868 0.2356 1.0112 0.066 Uiso 1 1 d R . .
C4C C 0.4939(19) 0.1390(14) 0.9626(9) 0.058(6) Uani 1 1 d . . .
H4C H 0.4272 0.1042 0.9577 0.070 Uiso 1 1 d R . .
C5C C 0.615(2) 0.1126(16) 0.9313(10) 0.076(7) Uani 1 1 d . . .
H5C H 0.6227 0.0602 0.9081 0.092 Uiso 1 1 d R . .
C6C C 0.7060(17) 0.1621(15) 0.9460(8) 0.052(5) Uani 1 1 d . . .
H6C H 0.7848 0.1437 0.9275 0.062 Uiso 1 1 d R . .
N1D N 0.0725(13) 0.3768(10) 0.9916(6) 0.041(4) Uani 1 1 d . . .
H1D H 0.0510 0.3962 1.0254 0.049 Uiso 1 1 d R . .
C2D C -0.018(2) 0.3403(14) 0.9689(9) 0.051(5) Uani 1 1 d . . .
O2D O -0.1232(12) 0.3372(10) 0.9977(5) 0.060(4) Uani 1 1 d . . .
C3D C 0.0245(18) 0.3053(14) 0.9138(9) 0.057(5) Uani 1 1 d U . .
H3D H -0.0329 0.2703 0.9016 0.068 Uiso 1 1 d R . .
C4D C 0.1432(18) 0.3094(17) 0.8869(9) 0.071(6) Uani 1 1 d . . .
H4D H 0.1642 0.2992 0.8481 0.086 Uiso 1 1 d R . .
C5D C 0.232(2) 0.3540(17) 0.9081(11) 0.085(7) Uani 1 1 d U . .
H5D H 0.3141 0.3393 0.8938 0.102 Uiso 1 1 d R . .
C6D C 0.1874(19) 0.3827(14) 0.9644(9) 0.057(5) Uani 1 1 d U . .
H6D H 0.2424 0.4193 0.9772 0.068 Uiso 1 1 d R . .
N1E N 0.6745(14) 0.1351(12) 0.3845(7) 0.051(4) Uani 1 1 d . . .
H1E H 0.6566 0.1407 0.4211 0.080 Uiso 1 1 d R . .
C2E C 0.5887(18) 0.1065(13) 0.3630(9) 0.040(5) Uani 1 1 d . . .
O2E O 0.4832(11) 0.0844(9) 0.3953(5) 0.047(3) Uani 1 1 d . . .
C3E C 0.6239(18) 0.0861(13) 0.3027(9) 0.051(5) Uani 1 1 d . . .
H3E H 0.5701 0.0517 0.2880 0.062 Uiso 1 1 d R . .
C4E C 0.742(2) 0.1061(15) 0.2758(9) 0.066(6) Uani 1 1 d U . .
H4E H 0.7631 0.1089 0.2353 0.079 Uiso 1 1 d R . .
C5E C 0.8326(18) 0.1365(16) 0.2973(10) 0.068(6) Uani 1 1 d . . .
H5E H 0.9136 0.1493 0.2774 0.081 Uiso 1 1 d R . .
C6E C 0.791(2) 0.1557(14) 0.3536(11) 0.066(6) Uani 1 1 d . . .
H6E H 0.8510 0.1644 0.3733 0.080 Uiso 1 1 d R . .
N1F N 0.2821(13) 0.0129(10) 0.3699(7) 0.044(4) Uani 1 1 d . . .
H1F H 0.3415 0.0403 0.3791 0.080 Uiso 1 1 d R . .
C2F C 0.166(2) 0.0341(15) 0.3975(9) 0.053(5) Uani 1 1 d . . .
O2F O 0.1493(10) 0.0942(10) 0.4357(6) 0.056(4) Uani 1 1 d . . .
H2F H 0.0905 0.1355 0.4324 0.067 Uiso 0.50 1 d PR . .
C3F C 0.0700(16) -0.0123(14) 0.3810(9) 0.049(5) Uani 1 1 d . . .
H3F H -0.0101 -0.0109 0.4030 0.059 Uiso 1 1 d R . .
C4F C 0.101(2) -0.0798(16) 0.3410(10) 0.069(6) Uani 1 1 d . . .
H4F H 0.0389 -0.1031 0.3264 0.082 Uiso 1 1 d R . .
C5F C 0.224(2) -0.0961(15) 0.3129(9) 0.066(6) Uani 1 1 d . . .
H5F H 0.2437 -0.1430 0.2863 0.079 Uiso 1 1 d R . .
C6F C 0.3075(18) -0.0498(15) 0.3291(9) 0.054(5) Uani 1 1 d U . .
H6F H 0.3879 -0.0560 0.3083 0.065 Uiso 1 1 d R . .
N1G N 0.8140(14) 0.2480(11) 0.5294(6) 0.041(4) Uani 1 1 d . . .
H1G H 0.7541 0.2104 0.5278 0.049 Uiso 1 1 d R . .
C2G C 0.9249(17) 0.2222(15) 0.5014(8) 0.040(5) Uani 1 1 d . . .
O2G O 0.9360(10) 0.1488(9) 0.4711(6) 0.058(4) Uani 1 1 d . . .
H2G H 1.0089 0.1341 0.4595 0.080 Uiso 0.50 1 d PR . .
C3G C 1.0202(19) 0.2792(15) 0.5110(9) 0.070(6) Uani 1 1 d . . .
H3G H 1.1005 0.2594 0.4956 0.084 Uiso 1 1 d R . .
C4G C 0.9992(18) 0.3540(15) 0.5465(10) 0.070(7) Uani 1 1 d . . .
H4G H 1.0584 0.4018 0.5473 0.083 Uiso 1 1 d R . .
C5G C 0.876(2) 0.3791(18) 0.5710(11) 0.089(8) Uani 1 1 d U . .
H5G H 0.8604 0.4272 0.5969 0.107 Uiso 1 1 d R . .
C6G C 0.788(2) 0.3283(17) 0.5595(11) 0.083(8) Uani 1 1 d . . .
H6G H 0.7072 0.3451 0.5760 0.099 Uiso 1 1 d R . .
N1H N 0.4204(13) 0.1265(10) 0.5109(6) 0.045(4) Uani 1 1 d . . .
H1H H 0.4437 0.1085 0.4769 0.054 Uiso 1 1 d R . .
C2H C 0.5047(19) 0.1578(14) 0.5344(9) 0.048(5) Uani 1 1 d . . .
O2H O 0.6188(12) 0.1596(9) 0.5030(6) 0.060(4) Uani 1 1 d . . .
C3H C 0.4696(18) 0.1939(13) 0.5864(9) 0.053(5) Uani 1 1 d U . .
H3H H 0.5294 0.2139 0.6034 0.063 Uiso 1 1 d R . .
C4H C 0.347(2) 0.1900(15) 0.6161(10) 0.075(7) Uani 1 1 d . . .
H4H H 0.3216 0.2181 0.6503 0.090 Uiso 1 1 d R . .
C5H C 0.2583(19) 0.1543(17) 0.5892(11) 0.089(8) Uani 1 1 d . . .
H5H H 0.1760 0.1438 0.6075 0.106 Uiso 1 1 d R . .
C6H C 0.300(2) 0.1203(15) 0.5378(10) 0.069(6) Uani 1 1 d U . .
H6H H 0.2426 0.1050 0.5178 0.083 Uiso 1 1 d R . .

loop_
_atom_site_aniso_label
_atom_site_aniso_U_11
_atom_site_aniso_U_22
_atom_site_aniso_U_33
_atom_site_aniso_U_23
_atom_site_aniso_U_13
_atom_site_aniso_U_12
I1 0.0808(16) 0.0643(13) 0.0740(17) 0.0030(11) -0.0147(12) 0.0114(11)
I2 0.1162(14) 0.0621(10) 0.0865(13) -0.0100(8) -0.0353(10) 0.0024(8)
I3 0.0761(10) 0.0705(9) 0.0677(11) -0.0381(8) -0.0242(8) 0.0142(7)
I4 0.0979(12) 0.0786(10) 0.0573(11) -0.0269(8) -0.0104(9) -0.0055(8)
I5 0.0865(12) 0.0657(10) 0.1130(16) -0.0017(9) -0.0125(10) 0.0058(8)
I6 0.0645(10) 0.0728(10) 0.1024(14) -0.0012(9) 0.0038(9) 0.0032(8)
I7 0.0621(11) 0.0878(11) 0.1076(15) -0.0065(10) -0.0077(10) -0.0029(8)
I8 0.0753(10) 0.0668(9) 0.0571(10) -0.0067(7) -0.0225(8) -0.0163(7)
I9 0.0712(10) 0.0749(10) 0.0622(11) -0.0187(8) -0.0147(8) -0.0024(7)
I10 0.0694(10) 0.0842(10) 0.0624(11) -0.0404(8) -0.0185(8) 0.0181(8)
I11 0.1006(12) 0.0788(10) 0.0627(11) -0.0326(8) -0.0293(9) 0.0123(8)
I12 0.0941(19) 0.1082(19) 0.098(2) -0.0195(15) -0.0075(15) 0.0192(14)
I13 0.1297(15) 0.0756(11) 0.1265(17) -0.0058(10) -0.0808(13) -0.0112(9)
I14 0.1258(15) 0.0936(12) 0.0611(12) -0.0125(9) -0.0219(10) -0.0435(10)
N1A 0.039(7) 0.046(7) 0.046(8) -0.029(6) -0.016(6) -0.004(6)
C2A 0.043(9) 0.042(8) 0.057(9) -0.013(7) -0.018(8) 0.001(7)
O2A 0.044(9) 0.054(8) 0.069(10) -0.018(7) -0.022(7) -0.002(6)
C3A 0.027(12) 0.119(18) 0.060(16) -0.007(13) -0.017(11) -0.018(11)
C4A 0.070(10) 0.067(9) 0.050(9) -0.024(7) -0.007(8) -0.003(8)
C5A 0.060(16) 0.117(19) 0.033(14) -0.026(13) 0.014(12) 0.018(13)
C6A 0.032(13) 0.056(13) 0.077(18) -0.003(12) -0.013(12) -0.002(9)
N1B 0.058(12) 0.057(10) 0.047(11) -0.035(8) -0.013(9) -0.007(8)
C2B 0.053(9) 0.057(8) 0.042(9) -0.012(7) -0.022(7) 0.005(7)
O2B 0.052(9) 0.065(9) 0.079(11) -0.037(8) -0.006(8) 0.005(6)
C3B 0.044(9) 0.064(9) 0.069(10) -0.005(8) -0.016(8) -0.012(7)
C4B 0.073(10) 0.106(11) 0.090(11) -0.023(9) -0.023(8) -0.014(8)
C5B 0.072(17) 0.091(17) 0.11(2) -0.082(15) -0.021(15) -0.003(13)
C6B 0.049(14) 0.090(16) 0.049(15) -0.023(12) -0.013(11) -0.001(11)
N1C 0.047(11) 0.053(10) 0.043(11) -0.006(8) -0.014(8) -0.005(8)
C2C 0.031(12) 0.036(11) 0.049(13) -0.012(9) -0.016(10) 0.007(9)
O2C 0.047(8) 0.047(8) 0.062(10) -0.017(7) -0.011(7) 0.001(6)
C3C 0.058(14) 0.052(12) 0.062(15) -0.034(11) 0.000(11) -0.035(10)
C4C 0.058(15) 0.055(13) 0.077(17) -0.004(12) -0.049(13) -0.012(10)
C5C 0.083(19) 0.071(15) 0.09(2) -0.039(14) -0.033(16) -0.009(13)
C6C 0.057(14) 0.067(13) 0.034(13) -0.037(11) 0.009(10) 0.004(11)
N1D 0.042(10) 0.047(9) 0.038(10) -0.012(7) -0.010(8) 0.001(7)
C2D 0.060(15) 0.063(13) 0.041(14) -0.028(11) -0.019(12) -0.002(11)
O2D 0.038(8) 0.104(11) 0.042(9) -0.033(8) -0.004(7) 0.007(7)
C3D 0.058(9) 0.061(8) 0.061(9) -0.032(7) -0.016(8) 0.000(7)
C4D 0.048(15) 0.134(19) 0.047(14) -0.050(13) -0.013(11) -0.003(13)
C5D 0.079(10) 0.096(10) 0.089(11) -0.034(8) -0.024(8) 0.003(8)
C6D 0.063(9) 0.062(9) 0.056(9) -0.024(7) -0.019(8) -0.015(7)
N1E 0.021(10) 0.093(12) 0.046(11) -0.027(9) -0.010(9) 0.009(8)
C2E 0.038(13) 0.035(10) 0.057(15) -0.022(10) -0.020(12) 0.007(9)
O2E 0.036(8) 0.075(9) 0.043(8) -0.038(7) -0.009(7) 0.001(6)
C3E 0.065(15) 0.043(11) 0.061(15) -0.015(10) -0.038(12) 0.000(10)
C4E 0.069(10) 0.079(9) 0.051(9) -0.016(8) -0.014(8) 0.005(8)
C5E 0.042(13) 0.116(18) 0.063(17) -0.047(14) -0.018(12) -0.015(12)
C6E 0.063(17) 0.059(13) 0.09(2) -0.010(13) -0.041(15) -0.020(11)
N1F 0.038(10) 0.057(10) 0.043(11) -0.014(8) -0.017(8) -0.002(8)
C2F 0.071(17) 0.060(13) 0.034(13) -0.023(10) -0.012(12) -0.007(11)
O2F 0.040(8) 0.081(9) 0.063(10) -0.041(8) -0.019(7) -0.001(6)
C3F 0.035(12) 0.065(13) 0.048(14) -0.010(11) -0.008(10) -0.006(10)
C4F 0.063(17) 0.081(16) 0.073(18) -0.016(13) -0.029(14) -0.035(12)
C5F 0.082(18) 0.064(14) 0.061(16) -0.033(12) -0.022(14) 0.006(12)
C6F 0.055(9) 0.065(9) 0.048(9) -0.019(8) -0.015(8) -0.006(7)
N1G 0.040(11) 0.043(9) 0.043(11) 0.011(8) -0.028(8) -0.015(7)
C2G 0.029(12) 0.059(13) 0.036(12) -0.010(10) -0.014(10) -0.013(10)
O2G 0.055(9) 0.061(8) 0.072(11) -0.049(8) -0.011(7) -0.005(6)
C3G 0.069(16) 0.061(14) 0.091(19) -0.045(13) -0.013(13) -0.014(11)
C4G 0.052(15) 0.073(15) 0.11(2) -0.050(14) -0.042(13) 0.001(11)
C5G 0.087(11) 0.096(11) 0.095(11) -0.040(8) -0.023(9) 0.009(9)
C6G 0.066(17) 0.064(15) 0.13(2) -0.040(15) -0.040(16) 0.021(12)
N1H 0.043(10) 0.063(10) 0.038(10) -0.032(8) -0.004(8) -0.017(8)
C2H 0.054(15) 0.052(12) 0.041(14) -0.026(10) -0.002(11) -0.003(10)
O2H 0.057(9) 0.071(9) 0.057(10) -0.017(7) -0.022(8) 0.002(7)
C3H 0.059(9) 0.054(8) 0.052(9) -0.036(7) -0.003(7) -0.003(7)
C4H 0.080(18) 0.067(14) 0.072(18) -0.041(12) 0.021(14) -0.002(12)
C5H 0.045(15) 0.112(19) 0.11(2) -0.069(17) 0.023(15) -0.038(13)
C6H 0.057(10) 0.079(9) 0.071(10) -0.018(8) -0.013(8) 0.005(8)

loop_
_atom_type_symbol
_atom_type_description
_atom_type_scat_dispersion_real
_atom_type_scat_dispersion_imag
_atom_type_scat_source
C C 0.0033 0.0016 'International Tables Vol C Tables 4.2.6.8 and 6.1.1.4'
H H 0.0000 0.0000 'International Tables Vol C Tables 4.2.6.8 and 6.1.1.4'
N N 0.0061 0.0033 'International Tables Vol C Tables 4.2.6.8 and 6.1.1.4'
I I -0.4742 1.8119 'International Tables Vol C Tables 4.2.6.8 and 6.1.1.4'
O O 0.0106 0.0060 'International Tables Vol C Tables 4.2.6.8 and 6.1.1.4'

loop_
_geom_angle_atom_site_label_1
_geom_angle_atom_site_label_2
_geom_angle_atom_site_label_3
_geom_angle
_geom_angle_site_symmetry_1
_geom_angle_site_symmetry_3
_geom_angle_publ_flag
I2 I1 I2 180.00(4) . 2 ?
I1 I2 I3 92.14(5) . . ?
I4 I3 I2 174.93(7) . . ?
I5 I6 I7 174.99(7) . . ?
I8 I7 I6 88.86(6) . . ?
I7 I8 I9 178.42(7) . . ?
I8 I9 I10 85.17(5) . . ?
I11 I10 I9 179.91(7) . . ?
I14 I13 I12 167.52(7) . . ?
C2A N1A C6A 125.2(18) . . ?
O2A C2A N1A 119.8(19) . . ?
O2A C2A C3A 123.5(18) . . ?
N1A C2A C3A 116.6(18) . . ?
C4A C3A C2A 119(2) . . ?
C3A C4A C5A 123(2) . . ?
C6A C5A C4A 116(2) . . ?
C5A C6A N1A 120.1(19) . . ?
C2B N1B C6B 125.7(17) . . ?
O2B C2B N1B 120.7(18) . . ?
O2B C2B C3B 125(2) . . ?
N1B C2B C3B 114(2) . . ?
C4B C3B C2B 123(2) . . ?
C3B C4B C5B 121(2) . . ?
C6B C5B C4B 114(2) . . ?
N1B C6B C5B 121.9(19) . . ?
C6C N1C C2C 122.9(16) . . ?
O2C C2C N1C 117.4(15) . . ?
O2C C2C C3C 123.2(16) . . ?
N1C C2C C3C 119.0(17) . . ?
C4C C3C C2C 115.5(18) . . ?
C3C C4C C5C 125.1(18) . . ?
C6C C5C C4C 113.0(19) . . ?
N1C C6C C5C 122.8(19) . . ?
C6D N1D C2D 123.2(17) . . ?
O2D C2D N1D 118.5(18) . . ?
O2D C2D C3D 126.3(18) . . ?
N1D C2D C3D 115.2(18) . . ?
C4D C3D C2D 121.0(19) . . ?
C3D C4D C5D 123(2) . . ?
C4D C5D C6D 114(2) . . ?
N1D C6D C5D 122.9(19) . . ?
C2E N1E C6E 124.2(19) . . ?
O2E C2E N1E 120.6(19) . . ?
O2E C2E C3E 122.0(17) . . ?
N1E C2E C3E 116.8(18) . . ?
C4E C3E C2E 114.8(18) . . ?
C3E C4E C5E 129(2) . . ?
C4E C5E C6E 112(2) . . ?
N1E C6E C5E 122.7(18) . . ?
C6F N1F C2F 122.3(16) . . ?
O2F C2F N1F 118.4(18) . . ?
O2F C2F C3F 124(2) . . ?
N1F C2F C3F 117.2(18) . . ?
C4F C3F C2F 118.3(18) . . ?
C3F C4F C5F 121.3(18) . . ?
C6F C5F C4F 117(2) . . ?
C5F C6F N1F 123(2) . . ?
C2G N1G C6G 125.1(17) . . ?
O2G C2G N1G 118.7(16) . . ?
O2G C2G C3G 126.9(18) . . ?
N1G C2G C3G 114.3(18) . . ?
C4G C3G C2G 122(2) . . ?
C3G C4G C5G 117.6(19) . . ?
C6G C5G C4G 119(2) . . ?
C5G C6G N1G 121(2) . . ?
C2H N1H C6H 123.6(18) . . ?
N1H C2H O2H 116.7(17) . . ?
N1H C2H C3H 119.2(18) . . ?
O2H C2H C3H 123.9(19) . . ?
C2H C3H C4H 120.0(19) . . ?
C3H C4H C5H 119(2) . . ?
C6H C5H C4H 118(2) . . ?
C5H C6H N1H 120(2) . . ?

loop_
_geom_bond_atom_site_label_1
_geom_bond_atom_site_label_2
_geom_bond_distance
_geom_bond_site_symmetry_2
_geom_bond_publ_flag
I1 I2 2.9454(18) . ?
I1 I2 2.9454(18) 2 ?
I2 I3 3.173(2) . ?
I3 I4 2.778(2) . ?
I5 I6 2.793(3) . ?
I6 I7 3.328(3) . ?
I7 I8 2.909(2) . ?
I8 I9 2.933(2) . ?
I9 I10 3.307(2) . ?
I10 I11 2.759(2) . ?
I12 I13 3.315(2) . ?
I13 I14 2.774(3) . ?
N1A C2A 1.31(2) . ?
N1A C6A 1.346(19) . ?
C2A O2A 1.303(19) . ?
C2A C3A 1.41(3) . ?
C3A C4A 1.32(2) . ?
C4A C5A 1.42(3) . ?
C5A C6A 1.34(2) . ?
N1B C2B 1.31(2) . ?
N1B C6B 1.33(2) . ?
C2B O2B 1.28(2) . ?
C2B C3B 1.43(2) . ?
C3B C4B 1.30(3) . ?
C4B C5B 1.46(3) . ?
C5B C6B 1.36(2) . ?
N1C C6C 1.306(19) . ?
N1C C2C 1.363(19) . ?
C2C O2C 1.288(18) . ?
C2C C3C 1.43(2) . ?
C3C C4C 1.34(2) . ?
C4C C5C 1.44(3) . ?
C5C C6C 1.37(2) . ?
N1D C6D 1.30(2) . ?
N1D C2D 1.39(2) . ?
C2D O2D 1.22(2) . ?
C2D C3D 1.43(2) . ?
C3D C4D 1.34(2) . ?
C4D C5D 1.40(3) . ?
C5D C6D 1.42(3) . ?
N1E C2E 1.29(2) . ?
N1E C6E 1.35(2) . ?
C2E O2E 1.267(19) . ?
C2E C3E 1.46(2) . ?
C3E C4E 1.34(2) . ?
C4E C5E 1.35(2) . ?
C5E C6E 1.37(3) . ?
N1F C6F 1.34(2) . ?
N1F C2F 1.35(2) . ?
C2F O2F 1.269(19) . ?
C2F C3F 1.42(2) . ?
C3F C4F 1.37(2) . ?
C4F C5F 1.41(2) . ?
C5F C6F 1.30(2) . ?
N1G C2G 1.32(2) . ?
N1G C6G 1.33(2) . ?
C2G O2G 1.263(19) . ?
C2G C3G 1.41(2) . ?
C3G C4G 1.36(2) . ?
C4G C5G 1.41(3) . ?
C5G C6G 1.32(3) . ?
N1H C2H 1.32(2) . ?
N1H C6H 1.36(2) . ?
C2H O2H 1.323(19) . ?
C2H C3H 1.36(2) . ?
C3H C4H 1.39(2) . ?
C4H C5H 1.44(3) . ?
C5H C6H 1.34(3) . ?

loop_
_geom_hbond_atom_site_label_D
_geom_hbond_atom_site_label_H
_geom_hbond_atom_site_label_A
_geom_hbond_distance_DH
_geom_hbond_distance_HA
_geom_hbond_distance_DA
_geom_hbond_angle_DHA
_geom_hbond_site_symmetry_A
N1A H1A O2D 0.86 2.00 2.854(18) 170.8 1_654
C3A H3A I14 0.93 3.42 4.08(2) 130.0 .
C4A H4A I13 0.93 3.56 4.46(2) 161.9 .
C5A H5A I6 0.93 3.31 4.23(2) 171.1 .
C6A H6BA I8 0.93 3.31 4.131(19) 148.3 .
C6A H6BA I9 0.93 3.37 4.004(19) 127.3 .
N1B H1B O2A 0.86 1.92 2.769(18) 171.9 1_455
O2B H2B O2C 0.82 1.65 2.437(15) 159.1 1_554
C4B H4B I10 0.93 3.49 4.33(2) 151.0 1_565
C4B H4B I11 0.93 3.41 3.90(3) 115.3 1_565
C5B H5B I4 0.93 3.58 4.11(2) 119.6 1_565
C6B H6B I4 0.93 3.19 3.95(2) 140.2 1_565
N1C H1C O2D 0.86 1.89 2.739(19) 169.7 1_655
O2C H2C O2B 0.82 1.64 2.437(16) 165.3 1_556
C4C H4C I9 0.93 3.28 4.084(19) 145.5 2_656
C5C H5C I8 0.93 3.41 4.32(2) 166.2 2_656
C6C H6C I1 0.93 3.49 4.092(19) 124.7 1_656
C6C H6C I2 0.93 3.46 4.132(18) 131.2 2_656
C6C H6C I3 0.93 3.32 4.173(17) 153.3 2_656
N1D H1D O2A 0.86 1.89 2.745(19) 170.5 1_456
C3D H3D I3 0.93 3.29 3.976(19) 132.0 2_556
C4D H4D I10 0.93 3.36 3.98(2) 126.3 2_656
C4D H4D I4 0.93 3.37 4.16(2) 144.6 2_556
C5D H5D I10 0.93 3.55 4.14(2) 123.8 2_656
C6D H6D O2B 0.93 2.52 3.30(2) 142.0 1_556
N1E H1E O2H 0.86 1.95 2.81(2) 177.6 .
C3E H3E I8 0.93 3.55 4.241(18) 133.4 .
C4E H4E I9 0.93 3.37 4.16(2) 143.5 .
C5E H5E I7 0.93 3.11 4.04(2) 173.5 1_655
C6E H6E O2G 0.93 2.67 3.52(2) 152.4 .
C6E H6E I14 0.93 3.46 4.012(18) 120.2 .
N1F H1F O2E 0.86 1.86 2.712(18) 172.2 .
O2F H2F O2G 0.82 1.78 2.449(16) 137.5 1_455
C4F H4F I3 0.93 3.37 4.06(2) 133.1 .
C4F H4F I4 0.93 3.22 4.03(2) 147.0 .
C6F H6F I10 0.93 3.25 4.06(2) 146.3 .
N1G H1G O2H 0.86 1.93 2.764(18) 162.4 .
O2G H2G O2F 0.82 1.63 2.449(16) 174.6 1_655
C4G H4G I13 0.93 3.26 4.152(19) 161.5 2_766
C5G H5G I14 0.93 3.34 4.10(3) 140.8 2_766
C6G H6G I11 0.93 3.45 4.25(2) 145.4 2_656
N1H H1H O2E 0.86 1.96 2.817(18) 172.1 .
C3H H3H I11 0.93 3.32 3.967(18) 128.2 2_656
C4H H4H I4 0.93 3.31 4.024(19) 135.5 2_556
C4H H4H I11 0.93 3.43 4.03(2) 125.2 2_656
C4H H4H I10 0.93 3.54 4.23(2) 133.4 2_656
C6H H6H O2F 0.93 2.44 3.33(3) 159.6 .

loop_
_geom_torsion_atom_site_label_1
_geom_torsion_atom_site_label_2
_geom_torsion_atom_site_label_3
_geom_torsion_atom_site_label_4
_geom_torsion
_geom_torsion_site_symmetry_1
_geom_torsion_site_symmetry_2
_geom_torsion_site_symmetry_3
_geom_torsion_site_symmetry_4
_geom_torsion_publ_flag
I2 I1 I2 I3 133(100) 2 . . . ?
I1 I2 I3 I4 34.4(8) . . . . ?
I5 I6 I7 I8 -126.4(7) . . . . ?
I6 I7 I8 I9 22(2) . . . . ?
I7 I8 I9 I10 72(2) . . . . ?
I8 I9 I10 I11 -66(75) . . . . ?
C6A N1A C2A O2A -173.7(14) . . . . ?
C6A N1A C2A C3A 2(3) . . . . ?
O2A C2A C3A C4A 173.1(16) . . . . ?
N1A C2A C3A C4A -2(3) . . . . ?
C2A C3A C4A C5A 3(3) . . . . ?
C3A C4A C5A C6A -4(3) . . . . ?
C4A C5A C6A N1A 3(3) . . . . ?
C2A N1A C6A C5A -2(3) . . . . ?
C6B N1B C2B O2B -174.4(17) . . . . ?
C6B N1B C2B C3B 0(3) . . . . ?
O2B C2B C3B C4B 177(2) . . . . ?
N1B C2B C3B C4B 2(3) . . . . ?
C2B C3B C4B C5B 0(3) . . . . ?
C3B C4B C5B C6B -4(3) . . . . ?
C2B N1B C6B C5B -5(3) . . . . ?
C4B C5B C6B N1B 7(3) . . . . ?
C6C N1C C2C O2C -179.0(15) . . . . ?
C6C N1C C2C C3C -6(2) . . . . ?
O2C C2C C3C C4C 178.7(17) . . . . ?
N1C C2C C3C C4C 6(2) . . . . ?
C2C C3C C4C C5C -11(3) . . . . ?
C3C C4C C5C C6C 14(3) . . . . ?
C2C N1C C6C C5C 10(3) . . . . ?
C4C C5C C6C N1C -13(3) . . . . ?
C6D N1D C2D O2D 179.6(16) . . . . ?
C6D N1D C2D C3D 2(2) . . . . ?
O2D C2D C3D C4D -177.8(18) . . . . ?
N1D C2D C3D C4D -1(3) . . . . ?
C2D C3D C4D C5D -4(3) . . . . ?
C3D C4D C5D C6D 7(3) . . . . ?
C2D N1D C6D C5D 1(3) . . . . ?
C4D C5D C6D N1D -6(3) . . . . ?
C6E N1E C2E O2E 177.2(15) . . . . ?
C6E N1E C2E C3E 6(3) . . . . ?
O2E C2E C3E C4E -175.1(15) . . . . ?
N1E C2E C3E C4E -4(2) . . . . ?
C2E C3E C4E C5E 4(3) . . . . ?
C3E C4E C5E C6E -5(3) . . . . ?
C2E N1E C6E C5E -7(3) . . . . ?
C4E C5E C6E N1E 6(3) . . . . ?
C6F N1F C2F O2F 179.8(16) . . . . ?
C6F N1F C2F C3F -1(3) . . . . ?
O2F C2F C3F C4F -177.0(18) . . . . ?
N1F C2F C3F C4F 3(3) . . . . ?
C2F C3F C4F C5F -5(3) . . . . ?
C3F C4F C5F C6F 4(3) . . . . ?
C4F C5F C6F N1F -1(3) . . . . ?
C2F N1F C6F C5F 0(3) . . . . ?
C6G N1G C2G O2G -175.2(17) . . . . ?
C6G N1G C2G C3G 7(3) . . . . ?
O2G C2G C3G C4G -177.2(19) . . . . ?
N1G C2G C3G C4G 0(3) . . . . ?
C2G C3G C4G C5G -4(3) . . . . ?
C3G C4G C5G C6G 1(3) . . . . ?
C4G C5G C6G N1G 6(4) . . . . ?
C2G N1G C6G C5G -10(3) . . . . ?
C6H N1H C2H O2H 179.9(15) . . . . ?
C6H N1H C2H C3H -5(3) . . . . ?
N1H C2H C3H C4H 5(3) . . . . ?
O2H C2H C3H C4H 179.4(16) . . . . ?
C2H C3H C4H C5H -4(3) . . . . ?
C3H C4H C5H C6H 4(3) . . . . ?
C4H C5H C6H N1H -4(3) . . . . ?
C2H N1H C6H C5H 5(3) . . . . ?
